data_2233141
loop_
_publ_author_name
'Abou, Akoun'
'Djand\'e, Abdoulaye'
'Saba, Adama'
'Chiavassa, Thierry'
'Kakou-Yao, Rita'

_publ_section_title
;
 4-[(Hydroxy)(4-methylphenyl)methylidene]isochroman-1,3-dione
;
_journal_coeditor_code FJ2488
_journal_issue 1
_journal_name_full 'Acta Crystallographica Section E'
_journal_page_first o3
_journal_paper_doi 10.1107/S1600536811050975
_journal_volume 68
_journal_year 2012
_chemical_formula_iupac 'C17 H12 O4'
_chemical_formula_moiety 'C17 H12 O4'
_chemical_formula_sum 'C17 H12 O4'
_chemical_formula_weight 280.27
_chemical_melting_point_gt 387
_chemical_melting_point_lt 388
_chemical_name_systematic
;
4-[(Hydroxy)(4-methylphenyl)methylidene]isochroman-1,3-dione
;
_space_group_IT_number 14
_symmetry_cell_setting monoclinic
_symmetry_space_group_name_Hall '-P 2ybc'
_symmetry_space_group_name_H-M 'P 1 21/c 1'
_atom_sites_solution_hydrogens geom
_atom_sites_solution_primary direct
_atom_sites_solution_secondary difmap
_audit_creation_method SHELXL-97
_cell_angle_alpha 90.00
_cell_angle_beta 102.9610(10)
_cell_angle_gamma 90.00
_cell_formula_units_Z 4
_cell_length_a 15.6767(6)
_cell_length_b 5.9655(2)
_cell_length_c 14.4589(4)
_cell_measurement_reflns_used 12419
_cell_measurement_temperature 298(2)
_cell_measurement_theta_max 28.99
_cell_measurement_theta_min 2.89
_cell_volume 1317.74(8)
_computing_cell_refinement 'DENZO/SCALEPACK (Otwinowski & Minor, 1997)'
_computing_data_collection 'COLLECT (Hooft, 1998)'
_computing_data_reduction 'DENZO/SCALEPACK (Otwinowski & Minor, 1997)'
_computing_molecular_graphics 'PLATON (Spek, 2009)'
_computing_publication_material
;
SHELXL97 (Sheldrick, 2008), publCIF (Westrip, 2010) and WinGX
(Farrugia, 1999)
;
_computing_structure_refinement 'SHELXL97 (Sheldrick, 2008)'
_computing_structure_solution 'SIR2004 (Burla <i>et al.</i>, 2005)'
_diffrn_ambient_temperature 298(2)
_diffrn_measured_fraction_theta_full 0.985
_diffrn_measured_fraction_theta_max 0.944
_diffrn_measurement_device_type 'Nonius KappaCCD'
_diffrn_measurement_method '\f and \w scans'
_diffrn_radiation_monochromator graphite
_diffrn_radiation_source 'fine-focus sealed tube'
_diffrn_radiation_type MoK\a
_diffrn_radiation_wavelength 0.71073
_diffrn_reflns_av_R_equivalents 0.053
_diffrn_reflns_av_sigmaI/netI 0.0358
_diffrn_reflns_limit_h_max 20
_diffrn_reflns_limit_h_min -21
_diffrn_reflns_limit_k_max 7
_diffrn_reflns_limit_k_min -7
_diffrn_reflns_limit_l_max 19
_diffrn_reflns_limit_l_min -19
_diffrn_reflns_number 12419
_diffrn_reflns_theta_full 26.671
_diffrn_reflns_theta_max 28.99
_diffrn_reflns_theta_min 2.89
_exptl_absorpt_coefficient_mu 0.101
_exptl_absorpt_correction_type none
_exptl_crystal_colour yellow
_exptl_crystal_density_diffrn 1.413
_exptl_crystal_density_method 'not measured'
_exptl_crystal_description prism
_exptl_crystal_F_000 584
_exptl_crystal_size_max 0.40
_exptl_crystal_size_mid 0.34
_exptl_crystal_size_min 0.10
_refine_diff_density_max 0.201
_refine_diff_density_min -0.160
_refine_ls_extinction_coef 0.11(2)
_refine_ls_extinction_expression Fc^*^=kFc[1+0.001xFc^2^\l^3^/sin(2\q)]^-1/4^
_refine_ls_extinction_method 'SHELXL97 (Sheldrick, 2008)'
_refine_ls_goodness_of_fit_ref 1.077
_refine_ls_hydrogen_treatment constr
_refine_ls_matrix_type full
_refine_ls_number_constraints 48
_refine_ls_number_parameters 193
_refine_ls_number_reflns 3304
_refine_ls_number_restraints 0
_refine_ls_restrained_S_all 1.077
_refine_ls_R_factor_all 0.0734
_refine_ls_R_factor_gt 0.0573
_refine_ls_shift/su_max 0.000
_refine_ls_shift/su_mean 0.000
_refine_ls_structure_factor_coef Fsqd
_refine_ls_weighting_details 'calc w=1/[\s^2^(Fo^2^)+(0.0625P)^2^+0.4240P] where P=(Fo^2^+2Fc^2^)/3'
_refine_ls_weighting_scheme calc
_refine_ls_wR_factor_gt 0.1388
_refine_ls_wR_factor_ref 0.1500
_reflns_number_gt 2684
_reflns_number_total 3304
_reflns_threshold_expression I>2\s(I)
_cod_data_source_file fj2488.cif
_cod_data_source_block I
_cod_original_sg_symbol_H-M 'P 21/c'
_cod_database_code 2233141
_cod_database_fobs_code 2233141

loop_
_symmetry_equiv_pos_as_xyz
'x, y, z'
'-x, y+1/2, -z+1/2'
'-x, -y, -z'
'x, -y-1/2, z-1/2'

loop_
_atom_site_type_symbol
_atom_site_label
_atom_site_fract_x
_atom_site_fract_y
_atom_site_fract_z
_atom_site_U_iso_or_equiv
_atom_site_adp_type
_atom_site_calc_flag
_atom_site_refinement_flags
_atom_site_occupancy
_atom_site_symmetry_multiplicity
O O1 0.85227(9) 0.2252(2) 0.70711(8) 0.0608(4) Uani d . 1 1
C C5 0.83327(9) 0.3569(2) 0.51682(9) 0.0361(3) Uani d . 1 1
C C4 0.88171(10) 0.4900(3) 0.59015(10) 0.0420(4) Uani d . 1 1
O O3 0.77485(10) -0.0788(3) 0.66859(10) 0.0690(4) Uani d . 1 1
O O4 0.69333(9) -0.1556(2) 0.50349(10) 0.0632(4) Uani d . 1 1
H H4 0.7147 -0.1802 0.5597 0.095 Uiso calc R 1 1
C C15 0.59439(11) 0.3609(3) 0.27099(12) 0.0484(4) Uani d . 1 1
H H15 0.5656 0.4979 0.2599 0.058 Uiso calc R 1 1
C C1 0.78494(10) 0.1628(3) 0.54105(10) 0.0405(4) Uani d . 1 1
C C6 0.83808(10) 0.4128(3) 0.42383(10) 0.0401(4) Uani d . 1 1
H H6 0.8110 0.3211 0.3738 0.048 Uiso calc R 1 1
C C9 0.92667(11) 0.6800(3) 0.57079(12) 0.0514(4) Uani d . 1 1
H H9 0.9579 0.7670 0.6204 0.062 Uiso calc R 1 1
C C16 0.63851(10) 0.3071(3) 0.36170(12) 0.0454(4) Uani d . 1 1
H H16 0.6403 0.4089 0.4108 0.054 Uiso calc R 1 1
C C11 0.68042(10) 0.1011(3) 0.38016(11) 0.0412(4) Uani d . 1 1
C C10 0.72372(10) 0.0383(3) 0.47841(12) 0.0441(4) Uani d . 1 1
C C12 0.67731(11) -0.0477(3) 0.30589(13) 0.0515(4) Uani d . 1 1
H H12 0.7043 -0.1870 0.3173 0.062 Uiso calc R 1 1
C C8 0.92474(12) 0.7385(3) 0.47832(13) 0.0530(4) Uani d . 1 1
H H8 0.9519 0.8693 0.4648 0.064 Uiso calc R 1 1
C C3 0.89085(12) 0.4261(3) 0.68931(11) 0.0532(5) Uani d . 1 1
O O2 0.93083(11) 0.5246(3) 0.75773(9) 0.0782(5) Uani d . 1 1
C C14 0.59194(10) 0.2147(3) 0.19552(12) 0.0487(4) Uani d . 1 1
C C13 0.63411(12) 0.0107(3) 0.21485(13) 0.0567(5) Uani d . 1 1
H H13 0.6334 -0.0896 0.1654 0.068 Uiso calc R 1 1
C C7 0.88200(11) 0.6007(3) 0.40553(11) 0.0461(4) Uani d . 1 1
H H7 0.8831 0.6360 0.3432 0.055 Uiso calc R 1 1
C C2 0.80260(12) 0.0934(3) 0.63907(12) 0.0504(4) Uani d . 1 1
C C17 0.54283(14) 0.2771(4) 0.09711(14) 0.0719(6) Uani d . 1 1
H H17A 0.4814 0.2511 0.0913 0.108 Uiso calc R 1 1
H H17B 0.5634 0.1874 0.0514 0.108 Uiso calc R 1 1
H H17C 0.5524 0.4327 0.0859 0.108 Uiso calc R 1 1

loop_
_atom_site_aniso_label
_atom_site_aniso_U_11
_atom_site_aniso_U_22
_atom_site_aniso_U_33
_atom_site_aniso_U_12
_atom_site_aniso_U_13
_atom_site_aniso_U_23
O1 0.0781(9) 0.0731(9) 0.0303(6) 0.0141(7) 0.0104(5) 0.0079(5)
C5 0.0390(7) 0.0374(8) 0.0311(7) 0.0060(5) 0.0063(5) -0.0008(5)
C4 0.0461(8) 0.0458(9) 0.0313(7) 0.0105(6) 0.0029(6) -0.0061(6)
O3 0.0837(10) 0.0700(9) 0.0572(8) 0.0078(7) 0.0242(7) 0.0287(7)
O4 0.0656(8) 0.0478(7) 0.0736(9) -0.0084(6) 0.0102(7) 0.0191(6)
C15 0.0448(8) 0.0428(9) 0.0566(10) 0.0044(7) 0.0092(7) 0.0052(7)
C1 0.0452(8) 0.0419(8) 0.0357(7) 0.0064(6) 0.0116(6) 0.0047(6)
C6 0.0435(8) 0.0450(8) 0.0306(7) -0.0051(6) 0.0056(6) -0.0029(6)
C9 0.0527(9) 0.0473(9) 0.0474(9) -0.0001(7) -0.0031(7) -0.0147(7)
C16 0.0481(8) 0.0383(8) 0.0491(9) 0.0034(6) 0.0094(7) -0.0026(6)
C11 0.0382(7) 0.0355(8) 0.0482(8) -0.0021(6) 0.0064(6) 0.0002(6)
C10 0.0463(8) 0.0371(8) 0.0509(9) 0.0039(6) 0.0149(7) 0.0069(6)
C12 0.0520(9) 0.0383(9) 0.0606(10) 0.0032(7) 0.0048(8) -0.0059(7)
C8 0.0551(10) 0.0438(9) 0.0567(10) -0.0094(7) 0.0053(8) -0.0031(7)
C3 0.0648(11) 0.0583(11) 0.0328(8) 0.0203(8) 0.0030(7) -0.0057(7)
O2 0.1091(12) 0.0797(10) 0.0345(6) 0.0199(9) -0.0081(7) -0.0154(6)
C14 0.0380(8) 0.0586(10) 0.0478(9) -0.0055(7) 0.0060(6) 0.0021(7)
C13 0.0563(10) 0.0564(11) 0.0544(10) -0.0008(8) 0.0059(8) -0.0161(8)
C7 0.0487(9) 0.0504(9) 0.0380(8) -0.0070(7) 0.0069(6) 0.0024(6)
C2 0.0563(10) 0.0564(10) 0.0414(8) 0.0153(8) 0.0169(7) 0.0108(7)
C17 0.0641(12) 0.0963(17) 0.0503(11) -0.0034(11) 0.0024(9) 0.0090(10)

loop_
_atom_type_symbol
_atom_type_description
_atom_type_scat_dispersion_real
_atom_type_scat_dispersion_imag
_atom_type_scat_source
C C 0.0033 0.0016 'International Tables Vol C Tables 4.2.6.8 and 6.1.1.4'
H H 0.0000 0.0000 'International Tables Vol C Tables 4.2.6.8 and 6.1.1.4'
O O 0.0106 0.0060 'International Tables Vol C Tables 4.2.6.8 and 6.1.1.4'

loop_
_geom_angle_atom_site_label_1
_geom_angle_atom_site_label_2
_geom_angle_atom_site_label_3
_geom_angle
C2 O1 C3 124.49(13)
C4 C5 C6 116.93(14)
C4 C5 C1 119.11(13)
C6 C5 C1 123.87(13)
C9 C4 C5 121.33(14)
C9 C4 C3 117.80(15)
C5 C4 C3 120.78(16)
C10 O4 H4 109.5
C16 C15 C14 121.40(16)
C16 C15 H15 119.3
C14 C15 H15 119.3
C10 C1 C2 116.26(15)
C10 C1 C5 126.02(13)
C2 C1 C5 117.72(14)
C7 C6 C5 121.07(14)
C7 C6 H6 119.5
C5 C6 H6 119.5
C8 C9 C4 119.92(15)
C8 C9 H9 120.0
C4 C9 H9 120.0
C15 C16 C11 120.24(16)
C15 C16 H16 119.9
C11 C16 H16 119.9
C12 C11 C16 118.97(15)
C12 C11 C10 120.72(14)
C16 C11 C10 120.24(15)
O4 C10 C1 121.84(15)
O4 C10 C11 111.50(14)
C1 C10 C11 126.59(14)
C13 C12 C11 120.05(16)
C13 C12 H12 120.0
C11 C12 H12 120.0
C9 C8 C7 119.32(16)
C9 C8 H8 120.3
C7 C8 H8 120.3
O2 C3 O1 115.94(16)
O2 C3 C4 126.9(2)
O1 C3 C4 117.10(15)
C13 C14 C15 117.73(15)
C13 C14 C17 121.93(18)
C15 C14 C17 120.32(17)
C12 C13 C14 121.58(16)
C12 C13 H13 119.2
C14 C13 H13 119.2
C6 C7 C8 121.13(15)
C6 C7 H7 119.4
C8 C7 H7 119.4
O3 C2 O1 114.97(15)
O3 C2 C1 125.20(18)
O1 C2 C1 119.82(16)
C14 C17 H17A 109.5
C14 C17 H17B 109.5
H17A C17 H17B 109.5
C14 C17 H17C 109.5
H17A C17 H17C 109.5
H17B C17 H17C 109.5

loop_
_geom_bond_atom_site_label_1
_geom_bond_atom_site_label_2
_geom_bond_distance
O1 C2 1.360(2)
O1 C3 1.392(2)
C5 C4 1.404(2)
C5 C6 1.404(2)
C5 C1 1.469(2)
C4 C9 1.396(2)
C4 C3 1.459(2)
O3 C2 1.229(2)
O4 C10 1.3316(19)
O4 H4 0.8200
C15 C16 1.376(2)
C15 C14 1.391(2)
C15 H15 0.9300
C1 C10 1.380(2)
C1 C2 1.443(2)
C6 C7 1.372(2)
C6 H6 0.9300
C9 C8 1.376(3)
C9 H9 0.9300
C16 C11 1.391(2)
C16 H16 0.9300
C11 C12 1.386(2)
C11 C10 1.479(2)
C12 C13 1.383(3)
C12 H12 0.9300
C8 C7 1.384(2)
C8 H8 0.9300
C3 O2 1.199(2)
C14 C13 1.383(3)
C14 C17 1.505(2)
C13 H13 0.9300
C7 H7 0.9300
C17 H17A 0.9600
C17 H17B 0.9600
C17 H17C 0.9600

loop_
_geom_hbond_atom_site_label_D
_geom_hbond_atom_site_label_H
_geom_hbond_atom_site_label_A
_geom_hbond_site_symmetry_A
_geom_hbond_distance_DH
_geom_hbond_distance_HA
_geom_hbond_distance_DA
_geom_hbond_angle_DHA
O4 H4 O3 . 0.82 1.75 2.485(2) 148
C7 H7 O2 4_575 0.93 2.57 3.299(2) 136

loop_
_geom_torsion_atom_site_label_1
_geom_torsion_atom_site_label_2
_geom_torsion_atom_site_label_3
_geom_torsion_atom_site_label_4
_geom_torsion
C6 C5 C4 C9 5.1(2)
C1 C5 C4 C9 -178.11(14)
C6 C5 C4 C3 -171.19(14)
C1 C5 C4 C3 5.6(2)
C4 C5 C1 C10 168.82(15)
C6 C5 C1 C10 -14.7(2)
C4 C5 C1 C2 -11.4(2)
C6 C5 C1 C2 165.14(14)
C4 C5 C6 C7 -5.5(2)
C1 C5 C6 C7 177.88(14)
C5 C4 C9 C8 -0.7(2)
C3 C4 C9 C8 175.73(16)
C14 C15 C16 C11 -1.4(3)
C15 C16 C11 C12 0.3(2)
C15 C16 C11 C10 -176.67(15)
C2 C1 C10 O4 -10.7(2)
C5 C1 C10 O4 169.10(15)
C2 C1 C10 C11 165.94(15)
C5 C1 C10 C11 -14.3(3)
C12 C11 C10 O4 -52.7(2)
C16 C11 C10 O4 124.25(16)
C12 C11 C10 C1 130.41(18)
C16 C11 C10 C1 -52.7(2)
C16 C11 C12 C13 0.9(3)
C10 C11 C12 C13 177.89(16)
C4 C9 C8 C7 -3.5(3)
C2 O1 C3 O2 178.20(16)
C2 O1 C3 C4 -4.3(2)
C9 C4 C3 O2 3.0(3)
C5 C4 C3 O2 179.43(17)
C9 C4 C3 O1 -174.25(14)
C5 C4 C3 O1 2.2(2)
C16 C15 C14 C13 1.2(2)
C16 C15 C14 C17 179.69(16)
C11 C12 C13 C14 -1.1(3)
C15 C14 C13 C12 0.1(3)
C17 C14 C13 C12 -178.41(18)
C5 C6 C7 C8 1.5(3)
C9 C8 C7 C6 3.2(3)
C3 O1 C2 O3 179.33(15)
C3 O1 C2 C1 -1.8(2)
C10 C1 C2 O3 8.2(2)
C5 C1 C2 O3 -171.65(16)
C10 C1 C2 O1 -170.55(14)
C5 C1 C2 O1 9.6(2)

loop_
_cod_related_entry_id
_cod_related_entry_database
_cod_related_entry_code
1 ChemSpider 30657317
